data_4036555
loop_
_publ_author_name
'Zhang, Xiang-Zhi'
'Du, Ji-Yuan'
'Deng, Yu-Hua'
'Chu, Wen-Dao'
'Yan, Xu'
'Yu, Ke-Yin'
'Fan, Chun-An'

_publ_section_title
;
 Spirocyclopropanation Reaction of para-Quinone Methides with Sulfonium
 Salts: The Synthesis of Spirocyclopropanyl para-Dienones.
;
_journal_issue 6
_journal_name_full 'The Journal of organic chemistry'
_journal_page_first 2598
_journal_page_last 2606
_journal_paper_doi 10.1021/acs.joc.5b02725
_journal_volume 81
_journal_year 2016
_chemical_formula_moiety 'C25 H32 O3'
_chemical_formula_sum 'C25 H32 O3'
_chemical_formula_weight 380.51
_space_group_crystal_system monoclinic
_space_group_IT_number 14
_space_group_name_Hall '-P 2yn'
_space_group_name_H-M_alt 'P 1 21/n 1'
_atom_sites_solution_hydrogens geom
_atom_sites_solution_primary iterative
_atom_sites_solution_secondary difmap
_audit_creation_date 2013-09-16
_audit_creation_method
;
  Olex2 1.2
  (compiled Apr  9 2013 14:06:00, GUI svn.r4458)
;
_cell_angle_alpha 90.00
_cell_angle_beta 97.504(9)
_cell_angle_gamma 90.00
_cell_formula_units_Z 4
_cell_length_a 12.4475(11)
_cell_length_b 10.8201(9)
_cell_length_c 17.2007(12)
_cell_measurement_reflns_used 1877
_cell_measurement_temperature 294.13(10)
_cell_measurement_theta_max 22.4470
_cell_measurement_theta_min 3.5760
_cell_volume 2296.8(3)
_computing_cell_refinement
;
CrysAlisPro, Agilent Technologies,
Version 1.171.36.28 (release 01-02-2013 CrysAlis171 .NET)
(compiled Feb  1 2013,16:14:44)
;
_computing_data_collection
;
CrysAlisPro, Agilent Technologies,
Version 1.171.36.28 (release 01-02-2013 CrysAlis171 .NET)
(compiled Feb  1 2013,16:14:44)
;
_computing_data_reduction
;
CrysAlisPro, Agilent Technologies,
Version 1.171.36.28 (release 01-02-2013 CrysAlis171 .NET)
(compiled Feb  1 2013,16:14:44)
;
_computing_molecular_graphics
;
O. V. Dolomanov, L. J. Bourhis, R. J. Gildea, J. A. K. Howard and H. Puschmann,
OLEX2: a complete structure solution, refinement and analysis program.
J. Appl. Cryst. (2009). 42, 339-341.
;
_computing_publication_material
;
O. V. Dolomanov, L. J. Bourhis, R. J. Gildea, J. A. K. Howard and H. Puschmann,
OLEX2: a complete structure solution, refinement and analysis program.
J. Appl. Cryst. (2009). 42, 339-341.
;
_computing_structure_refinement
;
SHELXL, G.M. Sheldrick, Acta Cryst.
(2008). A64, 112-122
;
_computing_structure_solution 'SUPERFLIP, J. Appl. Cryst. (2007) 40, 786-790'
_diffrn_ambient_temperature 294.13(10)
_diffrn_detector_area_resol_mean 16.0733
_diffrn_measured_fraction_theta_full 0.9972
_diffrn_measured_fraction_theta_max 0.8817
_diffrn_measurement_details
;
#__ type_ start__ end____ width___ exp.time_
  1 omega -103.00  -58.00   1.5000    4.0000
omega____ theta____ kappa____ phi______ frames
    -      -19.3700  178.0000  150.0000 30

#__ type_ start__ end____ width___ exp.time_
  2 omega  -84.00  -57.00   1.5000    4.0000
omega____ theta____ kappa____ phi______ frames
    -      -19.3700  178.0000 -150.0000 18

#__ type_ start__ end____ width___ exp.time_
  3 omega   46.00  100.00   1.5000    4.0000
omega____ theta____ kappa____ phi______ frames
    -       22.6512  178.0000 -120.0000 36

#__ type_ start__ end____ width___ exp.time_
  4 omega  -15.00   99.00   1.5000    4.0000
omega____ theta____ kappa____ phi______ frames
    -       22.6512    0.0000 -180.0000 76
;
_diffrn_measurement_device_type 'SuperNova, Dual, Cu at zero, Eos'
_diffrn_measurement_method '\w scans'
_diffrn_orient_matrix_UB_11 0.0338646000
_diffrn_orient_matrix_UB_12 0.0258244000
_diffrn_orient_matrix_UB_13 -0.0259742000
_diffrn_orient_matrix_UB_21 -0.0279212000
_diffrn_orient_matrix_UB_22 0.0569721000
_diffrn_orient_matrix_UB_23 0.0007004000
_diffrn_orient_matrix_UB_31 0.0371503000
_diffrn_orient_matrix_UB_32 0.0194346000
_diffrn_orient_matrix_UB_33 0.0325364000
_diffrn_radiation_monochromator mirror
_diffrn_radiation_type 'Mo K\a'
_diffrn_radiation_wavelength 0.7107
_diffrn_reflns_av_R_equivalents 0.0455
_diffrn_reflns_av_unetI/netI 0.0664
_diffrn_reflns_limit_h_max 15
_diffrn_reflns_limit_h_min -10
_diffrn_reflns_limit_k_max 11
_diffrn_reflns_limit_k_min -13
_diffrn_reflns_limit_l_max 21
_diffrn_reflns_limit_l_min -20
_diffrn_reflns_number 8651
_diffrn_reflns_theta_full 25.50
_diffrn_reflns_theta_max 26.02
_diffrn_reflns_theta_min 3.04
_diffrn_source 'SuperNova (Mo) X-ray Source'
_exptl_absorpt_coefficient_mu 0.071
_exptl_absorpt_correction_T_max 1.00000
_exptl_absorpt_correction_T_min 0.37808
_exptl_absorpt_correction_type multi-scan
_exptl_absorpt_process_details
;
CrysAlisPro, Agilent Technologies,
Version 1.171.36.28 (release 01-02-2013 CrysAlis171 .NET)
(compiled Feb  1 2013,16:14:44)
Empirical absorption correction using spherical harmonics,
 implemented in SCALE3 ABSPACK scaling algorithm.
;
_exptl_crystal_colour 'clear light colourless'
_exptl_crystal_density_diffrn 1.100
_exptl_crystal_density_method 'not measured'
_exptl_crystal_description block
_exptl_crystal_F_000 824
_exptl_crystal_size_max 0.38
_exptl_crystal_size_mid 0.34
_exptl_crystal_size_min 0.28
_refine_diff_density_max 0.256
_refine_diff_density_min -0.246
_refine_diff_density_rms 0.055
_refine_ls_extinction_method none
_refine_ls_goodness_of_fit_ref 1.036
_refine_ls_hydrogen_treatment mixed
_refine_ls_matrix_type full
_refine_ls_number_parameters 260
_refine_ls_number_reflns 4516
_refine_ls_number_restraints 0
_refine_ls_restrained_S_all 1.036
_refine_ls_R_factor_all 0.1248
_refine_ls_R_factor_gt 0.0720
_refine_ls_shift/su_max 0.000
_refine_ls_shift/su_mean 0.000
_refine_ls_structure_factor_coef Fsqd
_refine_ls_weighting_details 'calc w=1/[\s^2^(Fo^2^)+(0.0938P)^2^+0.2056P] where P=(Fo^2^+2Fc^2^)/3'
_refine_ls_weighting_scheme calc
_refine_ls_wR_factor_gt 0.1749
_refine_ls_wR_factor_ref 0.2240
_reflns_number_gt 2484
_reflns_number_total 4516
_reflns_threshold_expression >2sigma(I)
_cod_data_source_file jo5b02725_si_002.cif
_cod_data_source_block zhangxzh0915
_cod_database_code 4036555
_reflns_odcompleteness_completeness 99.72
_reflns_odcompleteness_iscentric 1
_reflns_odcompleteness_theta 26.32
_olex2_refinement_description
;
1. Fixed Uiso
 At 1.2 times of:
  All C(H) groups, All C(H,H) groups
 At 1.5 times of:
  All C(H,H,H) groups
2.a Ternary CH refined with riding coordinates:
 C7(H7), C14(H14)
2.b Secondary CH2 refined with riding coordinates:
 C16(H16A,H16B)
2.c Aromatic/amide H refined with riding coordinates:
 C2(H2), C6(H6), C9(H9), C10(H10), C11(H11), C12(H12), C13(H13)
2.d Idealised Me refined as rotating group:
 C17(H17A,H17B,H17C), C19(H19A,H19B,H19C), C20(H20A,H20B,H20C), C21(H21A,H21B,
 H21C), C23(H23A,H23B,H23C), C24(H24A,H24B,H24C), C25(H25A,H25B,H25C)
;

loop_
_space_group_symop_id
_space_group_symop_operation_xyz
1 'x, y, z'
2 '-x+1/2, y+1/2, -z+1/2'
3 '-x, -y, -z'
4 'x-1/2, -y-1/2, z-1/2'

loop_
_atom_site_label
_atom_site_type_symbol
_atom_site_fract_x
_atom_site_fract_y
_atom_site_fract_z
_atom_site_U_iso_or_equiv
_atom_site_adp_type
_atom_site_occupancy
_atom_site_symmetry_multiplicity
_atom_site_calc_flag
_atom_site_refinement_flags
O1 O 0.9557(2) 0.5449(3) 0.68762(16) 0.1390(14) Uani 1 1 d .
O2 O 0.56182(17) 0.4302(2) 0.41885(11) 0.0714(6) Uani 1 1 d .
O3 O 0.64351(16) 0.46986(19) 0.31328(10) 0.0660(6) Uani 1 1 d .
C1 C 0.72517(19) 0.6222(2) 0.50274(14) 0.0480(6) Uani 1 1 d .
C2 C 0.7096(2) 0.5257(2) 0.55936(14) 0.0487(6) Uani 1 1 d .
H2 H 0.6450 0.4814 0.5526 0.058 Uiso 1 1 calc R
C3 C 0.7833(2) 0.4975(3) 0.62050(14) 0.0494(6) Uani 1 1 d .
C4 C 0.8872(2) 0.5664(3) 0.63139(17) 0.0688(9) Uani 1 1 d .
C5 C 0.9077(2) 0.6631(2) 0.57383(15) 0.0511(7) Uani 1 1 d .
C6 C 0.82968(19) 0.6870(2) 0.51411(14) 0.0502(7) Uani 1 1 d .
H6 H 0.8425 0.7476 0.4781 0.060 Uiso 1 1 calc R
C7 C 0.62390(19) 0.6934(2) 0.46735(13) 0.0466(6) Uani 1 1 d .
H7 H 0.5561 0.6622 0.4831 0.056 Uiso 1 1 calc R
C8 C 0.62642(19) 0.8301(2) 0.45625(14) 0.0493(7) Uani 1 1 d .
C9 C 0.6005(2) 0.8841(3) 0.38353(16) 0.0627(8) Uani 1 1 d .
H9 H 0.5825 0.8347 0.3395 0.075 Uiso 1 1 calc R
C10 C 0.6014(3) 1.0108(3) 0.3760(2) 0.0832(10) Uani 1 1 d .
H10 H 0.5840 1.0464 0.3267 0.100 Uiso 1 1 calc R
C11 C 0.6275(3) 1.0848(3) 0.4403(2) 0.0891(11) Uani 1 1 d .
H11 H 0.6287 1.1702 0.4348 0.107 Uiso 1 1 calc R
C12 C 0.6516(3) 1.0321(3) 0.5124(2) 0.0912(11) Uani 1 1 d .
H12 H 0.6685 1.0818 0.5564 0.109 Uiso 1 1 calc R
C13 C 0.6512(3) 0.9057(3) 0.52035(18) 0.0758(9) Uani 1 1 d .
H13 H 0.6680 0.8708 0.5698 0.091 Uiso 1 1 calc R
C14 C 0.6758(2) 0.6083(2) 0.41519(14) 0.0495(6) Uani 1 1 d .
H14 H 0.7168 0.6498 0.3779 0.059 Uiso 1 1 calc R
C15 C 0.6205(2) 0.4937(3) 0.38536(15) 0.0502(6) Uani 1 1 d .
C16 C 0.5922(3) 0.3611(4) 0.2746(2) 0.0941(12) Uani 1 1 d .
H16A H 0.5958 0.2930 0.3115 0.113 Uiso 1 1 calc R
H16B H 0.5164 0.3786 0.2572 0.113 Uiso 1 1 calc R
C17 C 0.6435(4) 0.3278(5) 0.2107(3) 0.148(2) Uani 1 1 d .
H17A H 0.6313 0.3905 0.1710 0.222 Uiso 1 1 calc R
H17B H 0.6147 0.2505 0.1899 0.222 Uiso 1 1 calc R
H17C H 0.7199 0.3194 0.2270 0.222 Uiso 1 1 calc R
C18 C 0.7625(2) 0.3984(3) 0.67961(15) 0.0579(7) Uani 1 1 d .
C19 C 0.6533(2) 0.3366(3) 0.65828(17) 0.0728(9) Uani 1 1 d .
H19A H 0.5967 0.3965 0.6596 0.109 Uiso 1 1 calc R
H19B H 0.6449 0.2719 0.6952 0.109 Uiso 1 1 calc R
H19C H 0.6492 0.3021 0.6065 0.109 Uiso 1 1 calc R
C20 C 0.8490(3) 0.2984(4) 0.6826(3) 0.1144(15) Uani 1 1 d .
H20A H 0.8446 0.2582 0.6326 0.172 Uiso 1 1 calc R
H20B H 0.8377 0.2387 0.7221 0.172 Uiso 1 1 calc R
H20C H 0.9194 0.3352 0.6952 0.172 Uiso 1 1 calc R
C21 C 0.7608(4) 0.4563(4) 0.76126(18) 0.1080(14) Uani 1 1 d .
H21A H 0.8315 0.4874 0.7804 0.162 Uiso 1 1 calc R
H21B H 0.7403 0.3947 0.7967 0.162 Uiso 1 1 calc R
H21C H 0.7093 0.5228 0.7576 0.162 Uiso 1 1 calc R
C22 C 1.01715(19) 0.7302(3) 0.58366(15) 0.0575(7) Uani 1 1 d .
C23 C 1.0221(3) 0.8255(4) 0.5198(2) 0.1020(13) Uani 1 1 d .
H23A H 1.0127 0.7854 0.4695 0.153 Uiso 1 1 calc R
H23B H 1.0912 0.8662 0.5275 0.153 Uiso 1 1 calc R
H23C H 0.9656 0.8853 0.5218 0.153 Uiso 1 1 calc R
C24 C 1.1089(2) 0.6385(4) 0.5785(3) 0.1079(14) Uani 1 1 d .
H24A H 1.1107 0.5794 0.6203 0.162 Uiso 1 1 calc R
H24B H 1.1767 0.6820 0.5829 0.162 Uiso 1 1 calc R
H24C H 1.0973 0.5963 0.5290 0.162 Uiso 1 1 calc R
C25 C 1.0341(3) 0.7994(4) 0.6617(2) 0.1088(14) Uani 1 1 d .
H25A H 0.9768 0.8583 0.6634 0.163 Uiso 1 1 calc R
H25B H 1.1024 0.8418 0.6668 0.163 Uiso 1 1 calc R
H25C H 1.0338 0.7416 0.7041 0.163 Uiso 1 1 calc R

loop_
_atom_site_aniso_label
_atom_site_aniso_U_11
_atom_site_aniso_U_22
_atom_site_aniso_U_33
_atom_site_aniso_U_23
_atom_site_aniso_U_13
_atom_site_aniso_U_12
O1 0.0991(17) 0.174(3) 0.124(2) 0.087(2) -0.0609(17) -0.0584(19)
O2 0.0833(13) 0.0638(14) 0.0699(13) -0.0066(10) 0.0208(11) -0.0264(12)
O3 0.0804(13) 0.0684(14) 0.0510(11) -0.0126(9) 0.0154(10) -0.0148(11)
C1 0.0504(13) 0.0483(16) 0.0440(14) 0.0054(11) 0.0015(11) -0.0026(12)
C2 0.0507(13) 0.0456(16) 0.0499(14) 0.0054(12) 0.0062(11) -0.0043(12)
C3 0.0558(14) 0.0468(16) 0.0449(14) 0.0057(11) 0.0042(12) 0.0044(12)
C4 0.0620(17) 0.076(2) 0.0642(18) 0.0183(16) -0.0093(15) -0.0052(16)
C5 0.0520(14) 0.0470(16) 0.0537(15) -0.0012(12) 0.0044(12) -0.0039(12)
C6 0.0513(13) 0.0474(16) 0.0516(15) 0.0045(12) 0.0063(12) -0.0042(12)
C7 0.0460(12) 0.0491(16) 0.0432(13) 0.0051(12) 0.0001(11) 0.0013(12)
C8 0.0520(14) 0.0479(16) 0.0468(14) -0.0019(12) 0.0021(12) 0.0004(12)
C9 0.0785(19) 0.0546(19) 0.0529(16) 0.0063(14) 0.0009(14) 0.0033(15)
C10 0.109(3) 0.063(2) 0.077(2) 0.0208(18) 0.0085(19) 0.006(2)
C11 0.105(3) 0.050(2) 0.110(3) 0.003(2) 0.007(2) 0.001(2)
C12 0.119(3) 0.061(2) 0.089(3) -0.019(2) -0.008(2) 0.006(2)
C13 0.103(2) 0.058(2) 0.0607(18) -0.0055(15) -0.0101(17) 0.0074(19)
C14 0.0539(13) 0.0498(16) 0.0446(14) 0.0041(12) 0.0055(11) -0.0029(13)
C15 0.0519(14) 0.0478(16) 0.0498(15) 0.0018(12) 0.0018(12) 0.0020(13)
C16 0.122(3) 0.085(3) 0.079(2) -0.036(2) 0.029(2) -0.039(2)
C17 0.137(4) 0.180(6) 0.138(4) -0.099(4) 0.061(3) -0.055(4)
C18 0.0644(16) 0.0540(17) 0.0538(16) 0.0143(13) 0.0024(13) 0.0028(14)
C19 0.082(2) 0.064(2) 0.0716(19) 0.0211(16) 0.0068(16) -0.0100(17)
C20 0.092(2) 0.083(3) 0.172(4) 0.065(3) 0.032(3) 0.029(2)
C21 0.155(4) 0.114(3) 0.0540(19) 0.008(2) 0.012(2) -0.033(3)
C22 0.0490(14) 0.0606(19) 0.0622(17) -0.0037(14) 0.0045(13) -0.0083(13)
C23 0.075(2) 0.110(3) 0.117(3) 0.037(2) -0.003(2) -0.036(2)
C24 0.0517(17) 0.092(3) 0.178(4) -0.014(3) 0.008(2) 0.0056(19)
C25 0.098(3) 0.133(4) 0.095(3) -0.038(3) 0.010(2) -0.050(3)

loop_
_atom_type_symbol
_atom_type_description
_atom_type_scat_dispersion_real
_atom_type_scat_dispersion_imag
_atom_type_scat_source
C C 0.0033 0.0016 'International Tables Vol C Tables 4.2.6.8 and 6.1.1.4'
H H 0.0000 0.0000 'International Tables Vol C Tables 4.2.6.8 and 6.1.1.4'
O O 0.0106 0.0060 'International Tables Vol C Tables 4.2.6.8 and 6.1.1.4'

loop_
_geom_angle_atom_site_label_1
_geom_angle_atom_site_label_2
_geom_angle_atom_site_label_3
_geom_angle
C15 O3 C16 116.5(2)
C2 C1 C6 116.5(2)
C2 C1 C7 116.8(2)
C2 C1 C14 120.4(2)
C6 C1 C7 118.8(2)
C6 C1 C14 113.9(2)
C7 C1 C14 57.62(15)
C1 C2 H2 118.3
C3 C2 C1 123.4(2)
C3 C2 H2 118.3
C2 C3 C4 118.8(2)
C2 C3 C18 121.8(2)
C4 C3 C18 119.4(2)
O1 C4 C3 120.7(3)
O1 C4 C5 119.8(3)
C3 C4 C5 119.5(2)
C4 C5 C22 119.2(2)
C6 C5 C4 118.4(2)
C6 C5 C22 122.4(2)
C1 C6 H6 118.3
C5 C6 C1 123.4(2)
C5 C6 H6 118.3
C1 C7 H7 114.2
C8 C7 C1 121.2(2)
C8 C7 H7 114.2
C14 C7 C1 62.00(16)
C14 C7 H7 114.2
C14 C7 C8 121.1(2)
C9 C8 C7 121.9(2)
C13 C8 C7 119.6(2)
C13 C8 C9 118.4(3)
C8 C9 H9 119.9
C10 C9 C8 120.2(3)
C10 C9 H9 119.9
C9 C10 H10 119.7
C11 C10 C9 120.6(3)
C11 C10 H10 119.7
C10 C11 H11 120.3
C12 C11 C10 119.5(3)
C12 C11 H11 120.3
C11 C12 H12 119.9
C11 C12 C13 120.2(3)
C13 C12 H12 119.9
C8 C13 H13 119.5
C12 C13 C8 121.1(3)
C12 C13 H13 119.5
C1 C14 H14 114.6
C7 C14 C1 60.38(16)
C7 C14 H14 114.6
C15 C14 C1 121.6(2)
C15 C14 C7 120.6(2)
C15 C14 H14 114.6
O2 C15 O3 123.5(2)
O2 C15 C14 126.7(3)
O3 C15 C14 109.8(2)
O3 C16 H16A 109.5
O3 C16 H16B 109.5
H16A C16 H16B 108.1
C17 C16 O3 110.6(3)
C17 C16 H16A 109.5
C17 C16 H16B 109.5
C16 C17 H17A 109.5
C16 C17 H17B 109.5
C16 C17 H17C 109.5
H17A C17 H17B 109.5
H17A C17 H17C 109.5
H17B C17 H17C 109.5
C3 C18 C21 110.2(3)
C19 C18 C3 112.0(2)
C19 C18 C20 107.6(3)
C19 C18 C21 106.3(3)
C20 C18 C3 110.0(2)
C20 C18 C21 110.6(3)
C18 C19 H19A 109.5
C18 C19 H19B 109.5
C18 C19 H19C 109.5
H19A C19 H19B 109.5
H19A C19 H19C 109.5
H19B C19 H19C 109.5
C18 C20 H20A 109.5
C18 C20 H20B 109.5
C18 C20 H20C 109.5
H20A C20 H20B 109.5
H20A C20 H20C 109.5
H20B C20 H20C 109.5
C18 C21 H21A 109.5
C18 C21 H21B 109.5
C18 C21 H21C 109.5
H21A C21 H21B 109.5
H21A C21 H21C 109.5
H21B C21 H21C 109.5
C23 C22 C5 111.3(2)
C23 C22 C24 107.4(3)
C23 C22 C25 106.8(3)
C24 C22 C5 110.3(2)
C24 C22 C25 110.6(3)
C25 C22 C5 110.4(2)
C22 C23 H23A 109.5
C22 C23 H23B 109.5
C22 C23 H23C 109.5
H23A C23 H23B 109.5
H23A C23 H23C 109.5
H23B C23 H23C 109.5
C22 C24 H24A 109.5
C22 C24 H24B 109.5
C22 C24 H24C 109.5
H24A C24 H24B 109.5
H24A C24 H24C 109.5
H24B C24 H24C 109.5
C22 C25 H25A 109.5
C22 C25 H25B 109.5
C22 C25 H25C 109.5
H25A C25 H25B 109.5
H25A C25 H25C 109.5
H25B C25 H25C 109.5

loop_
_geom_bond_atom_site_label_1
_geom_bond_atom_site_label_2
_geom_bond_distance
O1 C4 1.225(3)
O2 C15 1.203(3)
O3 C15 1.333(3)
O3 C16 1.457(4)
C1 C2 1.458(3)
C1 C6 1.468(3)
C1 C7 1.534(3)
C1 C14 1.558(3)
C2 H2 0.9300
C2 C3 1.337(3)
C3 C4 1.484(4)
C3 C18 1.523(4)
C4 C5 1.485(4)
C5 C6 1.344(3)
C5 C22 1.533(3)
C6 H6 0.9300
C7 H7 0.9800
C7 C8 1.492(4)
C7 C14 1.490(4)
C8 C9 1.380(3)
C8 C13 1.376(4)
C9 H9 0.9300
C9 C10 1.377(4)
C10 H10 0.9300
C10 C11 1.371(5)
C11 H11 0.9300
C11 C12 1.362(5)
C12 H12 0.9300
C12 C13 1.374(4)
C13 H13 0.9300
C14 H14 0.9800
C14 C15 1.477(4)
C16 H16A 0.9700
C16 H16B 0.9700
C16 C17 1.389(5)
C17 H17A 0.9600
C17 H17B 0.9600
C17 H17C 0.9600
C18 C19 1.516(4)
C18 C20 1.523(4)
C18 C21 1.541(4)
C19 H19A 0.9600
C19 H19B 0.9600
C19 H19C 0.9600
C20 H20A 0.9600
C20 H20B 0.9600
C20 H20C 0.9600
C21 H21A 0.9600
C21 H21B 0.9600
C21 H21C 0.9600
C22 C23 1.515(4)
C22 C24 1.525(4)
C22 C25 1.528(4)
C23 H23A 0.9600
C23 H23B 0.9600
C23 H23C 0.9600
C24 H24A 0.9600
C24 H24B 0.9600
C24 H24C 0.9600
C25 H25A 0.9600
C25 H25B 0.9600
C25 H25C 0.9600

loop_
_geom_torsion_atom_site_label_1
_geom_torsion_atom_site_label_2
_geom_torsion_atom_site_label_3
_geom_torsion_atom_site_label_4
_geom_torsion
O1 C4 C5 C6 -178.0(3)
O1 C4 C5 C22 3.0(5)
C1 C2 C3 C4 -0.8(4)
C1 C2 C3 C18 178.3(2)
C1 C7 C8 C9 121.6(3)
C1 C7 C8 C13 -60.9(4)
C1 C7 C14 C15 111.3(3)
C1 C14 C15 O2 38.7(4)
C1 C14 C15 O3 -142.3(2)
C2 C1 C6 C5 -1.5(4)
C2 C1 C7 C8 138.1(2)
C2 C1 C7 C14 -110.6(3)
C2 C1 C14 C7 104.3(3)
C2 C1 C14 C15 -5.5(4)
C2 C3 C4 O1 178.4(3)
C2 C3 C4 C5 -1.0(4)
C2 C3 C18 C19 2.0(4)
C2 C3 C18 C20 121.6(3)
C2 C3 C18 C21 -116.2(3)
C3 C4 C5 C6 1.4(4)
C3 C4 C5 C22 -177.6(2)
C4 C3 C18 C19 -179.0(3)
C4 C3 C18 C20 -59.4(4)
C4 C3 C18 C21 62.9(4)
C4 C5 C6 C1 -0.1(4)
C4 C5 C22 C23 -179.6(3)
C4 C5 C22 C24 61.3(4)
C4 C5 C22 C25 -61.2(4)
C6 C1 C2 C3 2.0(4)
C6 C1 C7 C8 -9.7(3)
C6 C1 C7 C14 101.5(2)
C6 C1 C14 C7 -110.0(2)
C6 C1 C14 C15 140.2(2)
C6 C5 C22 C23 1.4(4)
C6 C5 C22 C24 -117.6(3)
C6 C5 C22 C25 119.9(3)
C7 C1 C2 C3 -146.6(3)
C7 C1 C6 C5 146.5(3)
C7 C1 C14 C15 -109.8(3)
C7 C8 C9 C10 178.5(3)
C7 C8 C13 C12 -178.4(3)
C7 C14 C15 O2 -33.2(4)
C7 C14 C15 O3 145.7(2)
C8 C7 C14 C1 111.4(2)
C8 C7 C14 C15 -137.3(2)
C8 C9 C10 C11 -0.2(5)
C9 C8 C13 C12 -0.8(5)
C9 C10 C11 C12 -0.7(6)
C10 C11 C12 C13 0.9(6)
C11 C12 C13 C8 -0.1(6)
C13 C8 C9 C10 0.9(4)
C14 C1 C2 C3 146.9(3)
C14 C1 C6 C5 -148.7(3)
C14 C1 C7 C8 -111.3(3)
C14 C7 C8 C9 47.6(3)
C14 C7 C8 C13 -134.9(3)
C15 O3 C16 C17 -164.1(4)
C16 O3 C15 O2 0.7(4)
C16 O3 C15 C14 -178.2(3)
C18 C3 C4 O1 -0.6(5)
C18 C3 C4 C5 180.0(3)
C22 C5 C6 C1 178.8(2)
